data_7119836
loop_
_publ_author_name
'Ma, Baiwei'
'Luo, Weiwei'
'Lin, Lili'
'Liu, Xiaohua'
'Feng, Xiaoming'

_publ_section_title
;
 A chiral cobalt(ii) complex catalyzed asymmetric formal [3+2]
 cycloaddition for the synthesis of 1,2,4-triazolines.
;
_journal_issue 29
_journal_name_full 'Chemical communications (Cambridge, England)'
_journal_page_first 4077
_journal_page_last 4079
_journal_paper_doi 10.1039/c7cc01278k
_journal_volume 53
_journal_year 2017
_chemical_formula_sum 'C27 H33 N3 O7'
_chemical_formula_weight 511.56
_space_group_crystal_system orthorhombic
_space_group_IT_number 19
_space_group_name_Hall 'P 2ac 2ab'
_space_group_name_H-M_alt 'P 21 21 21'
_symmetry_space_group_name_Hall 'P 2ac 2ab'
_symmetry_space_group_name_H-M 'P 21 21 21'
_atom_sites_solution_hydrogens geom
_audit_creation_method SHELXL-2014/7
_audit_update_record
;
2017-02-09 deposited with the CCDC.
2017-03-15 downloaded from the CCDC.
;
_cell_angle_alpha 90
_cell_angle_beta 90
_cell_angle_gamma 90
_cell_formula_units_Z 4
_cell_length_a 11.2888(4)
_cell_length_b 12.3949(4)
_cell_length_c 19.3000(5)
_cell_measurement_temperature 135(2)
_cell_volume 2700.52(15)
_computing_structure_refinement 'SHELXL-2014/7 (Sheldrick, 2014)'
_diffrn_ambient_temperature 135(2)
_diffrn_measured_fraction_theta_full 0.996
_diffrn_measured_fraction_theta_max 0.982
_diffrn_radiation_type CuK\a
_diffrn_radiation_wavelength 1.54184
_diffrn_reflns_av_R_equivalents 0.0445
_diffrn_reflns_av_unetI/netI 0.0333
_diffrn_reflns_Laue_measured_fraction_full 0.996
_diffrn_reflns_Laue_measured_fraction_max 0.982
_diffrn_reflns_limit_h_max 13
_diffrn_reflns_limit_h_min -13
_diffrn_reflns_limit_k_max 15
_diffrn_reflns_limit_k_min -14
_diffrn_reflns_limit_l_max 23
_diffrn_reflns_limit_l_min -23
_diffrn_reflns_number 20245
_diffrn_reflns_point_group_measured_fraction_full 0.996
_diffrn_reflns_point_group_measured_fraction_max 0.974
_diffrn_reflns_theta_full 67.684
_diffrn_reflns_theta_max 72.602
_diffrn_reflns_theta_min 4.538
_exptl_absorpt_coefficient_mu 0.755
_exptl_crystal_density_diffrn 1.258
_exptl_crystal_F_000 1088
_refine_diff_density_max 0.425
_refine_diff_density_min -0.305
_refine_diff_density_rms 0.057
_refine_ls_abs_structure_details
;
 Flack x determined using 2055 quotients [(I+)-(I-)]/[(I+)+(I-)]
 (Parsons, Flack and Wagner, Acta Cryst. B69 (2013) 249-259).
;
_refine_ls_abs_structure_Flack 0.05(8)
_refine_ls_extinction_method none
_refine_ls_goodness_of_fit_ref 1.044
_refine_ls_hydrogen_treatment constr
_refine_ls_matrix_type full
_refine_ls_number_parameters 342
_refine_ls_number_reflns 5221
_refine_ls_number_restraints 0
_refine_ls_restrained_S_all 1.044
_refine_ls_R_factor_all 0.0510
_refine_ls_R_factor_gt 0.0489
_refine_ls_shift/su_max 0.000
_refine_ls_shift/su_mean 0.000
_refine_ls_structure_factor_coef Fsqd
_refine_ls_weighting_details 'w=1/[\s^2^(Fo^2^)+(0.0990P)^2^+0.2270P] where P=(Fo^2^+2Fc^2^)/3'
_refine_ls_weighting_scheme calc
_refine_ls_wR_factor_gt 0.1310
_refine_ls_wR_factor_ref 0.1350
_reflns_Friedel_coverage 0.759
_reflns_Friedel_fraction_full 0.996
_reflns_Friedel_fraction_max 0.964
_reflns_number_gt 4977
_reflns_number_total 5221
_reflns_threshold_expression 'I > 2\s(I)'
_cod_data_source_file c7cc01278k2.cif
_cod_data_source_block fxm-4-ome
_cod_depositor_comments 'Adding full bibliography for 7119836.cif.'
_cod_database_code 7119836
_shelx_shelxl_version_number 2014/7
_shelx_space_group_comment
;
The symmetry employed for this shelxl refinement is uniquely defined
by the following loop, which should always be used as a source of
symmetry information in preference to the above space-group names.
They are only intended as comments.
;

loop_
_space_group_symop_operation_xyz
'x, y, z'
'-x+1/2, -y, z+1/2'
'-x, y+1/2, -z+1/2'
'x+1/2, -y+1/2, -z'

loop_
_atom_site_label
_atom_site_type_symbol
_atom_site_fract_x
_atom_site_fract_y
_atom_site_fract_z
_atom_site_U_iso_or_equiv
_atom_site_adp_type
_atom_site_occupancy
_atom_site_site_symmetry_order
_atom_site_calc_flag
_atom_site_refinement_flags_posn
_atom_site_refinement_flags_adp
O001 O 0.59300(19) 0.74615(14) 0.45393(10) 0.0234(4) Uani 1 1 d . .
O002 O 0.50462(18) 0.64311(15) 0.32237(9) 0.0247(4) Uani 1 1 d . .
O003 O 0.67478(18) 0.51193(15) 0.56584(10) 0.0242(4) Uani 1 1 d . .
O004 O 0.47386(19) 0.65123(15) 0.52760(10) 0.0268(4) Uani 1 1 d . .
O005 O 0.50374(19) 0.42710(16) 0.59080(10) 0.0272(4) Uani 1 1 d . .
O006 O 0.6643(2) 0.5762(2) 0.26683(11) 0.0441(6) Uani 1 1 d . .
N007 N 0.6648(2) 0.40636(18) 0.44279(11) 0.0211(5) Uani 1 1 d . .
N008 N 0.6495(2) 0.56676(17) 0.38545(11) 0.0202(5) Uani 1 1 d . .
O009 O 1.0978(2) 0.3073(2) 0.24351(13) 0.0430(6) Uani 1 1 d . .
N00A N 0.5632(2) 0.56744(17) 0.43905(11) 0.0191(4) Uani 1 1 d . .
C00B C 0.5721(2) 0.4651(2) 0.54985(13) 0.0212(5) Uani 1 1 d . .
C00C C 0.5400(2) 0.6581(2) 0.47828(13) 0.0206(5) Uani 1 1 d . .
C00D C 0.7113(2) 0.4660(2) 0.39609(13) 0.0207(5) Uani 1 1 d . .
C00E C 0.8179(3) 0.4341(2) 0.35732(13) 0.0231(5) Uani 1 1 d . .
C00F C 0.4487(3) 0.3945(2) 0.44958(13) 0.0217(5) Uani 1 1 d . .
C00G C 0.3549(3) 0.4430(2) 0.41621(15) 0.0269(6) Uani 1 1 d . .
H00G H 0.3576 0.5179 0.4061 0.032 Uiso 1 1 calc R U
C00H C 0.6081(3) 0.5934(2) 0.31773(13) 0.0235(6) Uani 1 1 d . .
C00I C 0.8495(3) 0.3240(2) 0.35976(14) 0.0267(6) Uani 1 1 d . .
H00I H 0.8047 0.2756 0.3875 0.032 Uiso 1 1 calc R U
C00J C 0.5584(3) 0.4585(2) 0.46994(13) 0.0201(5) Uani 1 1 d . .
C00K C 0.7000(3) 0.5194(3) 0.63888(15) 0.0316(7) Uani 1 1 d . .
H00A H 0.7836 0.5380 0.6455 0.047 Uiso 1 1 calc R U
H00B H 0.6835 0.4499 0.6611 0.047 Uiso 1 1 calc R U
H00C H 0.6501 0.5753 0.6597 0.047 Uiso 1 1 calc R U
C00L C 0.5767(3) 0.8493(2) 0.49222(15) 0.0276(6) Uani 1 1 d . .
C00M C 1.0103(3) 0.3559(3) 0.28183(15) 0.0321(7) Uani 1 1 d . .
C00N C 0.2563(3) 0.3828(3) 0.39730(18) 0.0331(7) Uani 1 1 d . .
H00N H 0.1917 0.4165 0.3743 0.040 Uiso 1 1 calc R U
C00O C 0.9447(3) 0.2859(3) 0.32226(15) 0.0312(6) Uani 1 1 d . .
H00O H 0.9652 0.2116 0.3242 0.037 Uiso 1 1 calc R U
C00P C 0.8883(3) 0.5043(2) 0.31965(15) 0.0284(6) Uani 1 1 d . .
H00P H 0.8707 0.5793 0.3194 0.034 Uiso 1 1 calc R U
C00Q C 0.4452(3) 0.2844(2) 0.46442(15) 0.0284(6) Uani 1 1 d . .
H00Q H 0.5100 0.2509 0.4873 0.034 Uiso 1 1 calc R U
C00R C 0.4487(3) 0.6927(2) 0.26034(14) 0.0279(6) Uani 1 1 d . .
C00S C 0.3467(3) 0.2239(2) 0.44567(17) 0.0340(7) Uani 1 1 d . .
H00S H 0.3440 0.1490 0.4559 0.041 Uiso 1 1 calc R U
C00T C 0.9852(3) 0.4654(3) 0.28186(16) 0.0339(7) Uani 1 1 d . .
H00T H 1.0336 0.5139 0.2563 0.041 Uiso 1 1 calc R U
C00U C 0.2522(3) 0.2729(3) 0.41203(17) 0.0341(7) Uani 1 1 d . .
H00U H 0.1849 0.2315 0.3991 0.041 Uiso 1 1 calc R U
C00V C 0.6257(3) 0.8375(2) 0.56474(16) 0.0354(7) Uani 1 1 d . .
H00D H 0.5757 0.7877 0.5912 0.053 Uiso 1 1 calc R U
H00E H 0.6265 0.9081 0.5876 0.053 Uiso 1 1 calc R U
H00F H 0.7065 0.8090 0.5624 0.053 Uiso 1 1 calc R U
C00W C 0.6538(4) 0.9269(2) 0.45032(17) 0.0374(8) Uani 1 1 d . .
H00H H 0.7363 0.9024 0.4516 0.056 Uiso 1 1 calc R U
H00J H 0.6484 0.9994 0.4703 0.056 Uiso 1 1 calc R U
H00K H 0.6261 0.9286 0.4022 0.056 Uiso 1 1 calc R U
C00X C 0.5239(4) 0.7877(3) 0.2375(2) 0.0514(10) Uani 1 1 d . .
H00L H 0.5370 0.8360 0.2770 0.077 Uiso 1 1 calc R U
H00M H 0.4829 0.8270 0.2006 0.077 Uiso 1 1 calc R U
H00R H 0.6003 0.7615 0.2203 0.077 Uiso 1 1 calc R U
C00Y C 0.4311(4) 0.6105(3) 0.20319(17) 0.0413(8) Uani 1 1 d . .
H00V H 0.5080 0.5914 0.1831 0.062 Uiso 1 1 calc R U
H00W H 0.3801 0.6411 0.1671 0.062 Uiso 1 1 calc R U
H00X H 0.3937 0.5457 0.2224 0.062 Uiso 1 1 calc R U
C00Z C 0.4479(3) 0.8832(3) 0.4908(2) 0.0409(8) Uani 1 1 d . .
H00Y H 0.4204 0.8867 0.4427 0.061 Uiso 1 1 calc R U
H H 0.4396 0.9543 0.5124 0.061 Uiso 1 1 calc R U
HA H 0.4002 0.8304 0.5164 0.061 Uiso 1 1 calc R U
C010 C 1.1627(4) 0.3714(4) 0.1963(2) 0.0528(10) Uani 1 1 d . .
H01A H 1.1082 0.4051 0.1632 0.079 Uiso 1 1 calc R U
H01B H 1.2194 0.3259 0.1712 0.079 Uiso 1 1 calc R U
H01C H 1.2056 0.4276 0.2217 0.079 Uiso 1 1 calc R U
C011 C 0.3306(4) 0.7289(4) 0.28932(19) 0.0532(11) Uani 1 1 d . .
H01D H 0.2842 0.6656 0.3031 0.080 Uiso 1 1 calc R U
H01E H 0.2873 0.7695 0.2538 0.080 Uiso 1 1 calc R U
H01F H 0.3438 0.7751 0.3298 0.080 Uiso 1 1 calc R U

loop_
_atom_site_aniso_label
_atom_site_aniso_U_11
_atom_site_aniso_U_22
_atom_site_aniso_U_33
_atom_site_aniso_U_23
_atom_site_aniso_U_13
_atom_site_aniso_U_12
O001 0.0311(11) 0.0184(8) 0.0208(9) -0.0010(6) 0.0014(8) -0.0013(8)
O002 0.0260(10) 0.0319(10) 0.0161(8) 0.0020(7) 0.0005(8) 0.0064(8)
O003 0.0235(10) 0.0299(9) 0.0193(9) 0.0011(7) -0.0020(8) -0.0020(8)
O004 0.0308(11) 0.0275(9) 0.0220(9) -0.0017(7) 0.0073(8) 0.0012(8)
O005 0.0323(12) 0.0293(9) 0.0201(9) 0.0031(7) 0.0044(9) -0.0047(8)
O006 0.0381(14) 0.0772(17) 0.0170(10) 0.0045(10) 0.0038(10) 0.0260(12)
N007 0.0200(11) 0.0241(10) 0.0192(10) -0.0002(8) 0.0004(9) 0.0027(8)
N008 0.0223(11) 0.0228(10) 0.0154(10) 0.0011(8) 0.0020(9) 0.0011(9)
O009 0.0345(13) 0.0568(14) 0.0375(13) 0.0052(10) 0.0092(11) 0.0133(11)
N00A 0.0232(11) 0.0183(9) 0.0158(10) 0.0000(8) 0.0030(9) 0.0004(8)
C00B 0.0220(13) 0.0215(11) 0.0200(12) 0.0002(9) -0.0016(11) 0.0027(10)
C00C 0.0233(14) 0.0212(12) 0.0174(12) -0.0013(9) -0.0027(10) 0.0026(10)
C00D 0.0198(13) 0.0256(12) 0.0168(12) -0.0033(9) -0.0032(10) 0.0011(10)
C00E 0.0186(13) 0.0341(14) 0.0167(12) -0.0027(10) -0.0027(10) 0.0023(11)
C00F 0.0252(14) 0.0227(12) 0.0173(11) -0.0030(9) 0.0017(10) 0.0006(10)
C00G 0.0260(14) 0.0250(12) 0.0296(14) -0.0045(10) -0.0031(12) 0.0016(11)
C00H 0.0256(14) 0.0289(13) 0.0159(12) 0.0008(9) 0.0003(11) 0.0007(11)
C00I 0.0248(15) 0.0343(14) 0.0209(12) -0.0017(10) -0.0030(11) 0.0041(11)
C00J 0.0218(13) 0.0215(12) 0.0169(12) 0.0019(9) 0.0011(10) 0.0006(10)
C00K 0.0350(17) 0.0387(15) 0.0212(14) -0.0022(11) -0.0039(12) -0.0066(13)
C00L 0.0390(18) 0.0181(12) 0.0256(14) -0.0033(10) -0.0017(12) 0.0024(11)
C00M 0.0213(15) 0.0507(18) 0.0243(13) -0.0020(12) -0.0045(12) 0.0115(13)
C00N 0.0265(16) 0.0329(15) 0.0399(17) -0.0086(13) -0.0047(13) 0.0041(12)
C00O 0.0289(15) 0.0406(16) 0.0242(14) -0.0034(12) -0.0012(12) 0.0105(13)
C00P 0.0233(14) 0.0376(15) 0.0243(14) 0.0047(11) -0.0032(11) 0.0008(12)
C00Q 0.0310(16) 0.0273(13) 0.0271(14) 0.0047(11) 0.0000(12) -0.0022(12)
C00R 0.0352(16) 0.0318(13) 0.0168(12) 0.0037(10) -0.0031(12) 0.0069(12)
C00S 0.0383(18) 0.0287(13) 0.0352(16) 0.0011(11) 0.0025(14) -0.0074(12)
C00T 0.0239(15) 0.0506(18) 0.0273(14) 0.0089(13) -0.0025(13) -0.0048(13)
C00U 0.0300(16) 0.0339(14) 0.0383(17) -0.0079(13) 0.0008(13) -0.0099(12)
C00V 0.050(2) 0.0304(13) 0.0253(14) -0.0045(11) -0.0050(14) -0.0062(14)
C00W 0.056(2) 0.0251(13) 0.0313(15) 0.0003(11) 0.0004(16) -0.0051(14)
C00X 0.074(3) 0.0389(18) 0.0413(19) 0.0165(15) -0.011(2) -0.0097(18)
C00Y 0.047(2) 0.0468(18) 0.0300(16) -0.0058(13) -0.0149(15) 0.0047(16)
C00Z 0.043(2) 0.0328(16) 0.0464(19) -0.0049(13) -0.0044(16) 0.0140(15)
C010 0.034(2) 0.079(3) 0.046(2) 0.0130(19) 0.0128(17) 0.0130(19)
C011 0.046(2) 0.084(3) 0.0290(17) 0.0017(17) -0.0041(16) 0.036(2)

loop_
_atom_type_symbol
_atom_type_description
_atom_type_scat_dispersion_real
_atom_type_scat_dispersion_imag
_atom_type_scat_source
C C 0.0181 0.0091 'International Tables Vol C Tables 4.2.6.8 and 6.1.1.4'
H H 0.0000 0.0000 'International Tables Vol C Tables 4.2.6.8 and 6.1.1.4'
N N 0.0311 0.0180 'International Tables Vol C Tables 4.2.6.8 and 6.1.1.4'
O O 0.0492 0.0322 'International Tables Vol C Tables 4.2.6.8 and 6.1.1.4'

loop_
_geom_angle_atom_site_label_1
_geom_angle_atom_site_label_2
_geom_angle_atom_site_label_3
_geom_angle
C00C O001 C00L 118.3(2)
C00H O002 C00R 120.8(2)
C00B O003 C00K 115.2(2)
C00D N007 C00J 109.6(2)
N00A N008 C00H 116.2(2)
N00A N008 C00D 103.46(19)
C00H N008 C00D 119.2(2)
C00M O009 C010 118.3(3)
C00C N00A N008 122.3(2)
C00C N00A C00J 121.0(2)
N008 N00A C00J 108.26(19)
O005 C00B O003 125.3(2)
O005 C00B C00J 124.7(2)
O003 C00B C00J 109.8(2)
O004 C00C O001 127.7(2)
O004 C00C N00A 119.4(2)
O001 C00C N00A 112.9(2)
N007 C00D N008 113.7(2)
N007 C00D C00E 122.7(2)
N008 C00D C00E 123.7(2)
C00P C00E C00I 118.7(3)
C00P C00E C00D 124.6(3)
C00I C00E C00D 116.7(3)
C00G C00F C00Q 120.0(3)
C00G C00F C00J 121.3(2)
C00Q C00F C00J 118.7(3)
C00F C00G C00N 120.3(3)
C00F C00G H00G 119.8
C00N C00G H00G 119.8
O006 C00H O002 127.6(3)
O006 C00H N008 122.7(3)
O002 C00H N008 109.6(2)
C00O C00I C00E 120.7(3)
C00O C00I H00I 119.6
C00E C00I H00I 119.6
N007 C00J N00A 103.3(2)
N007 C00J C00F 110.2(2)
N00A C00J C00F 113.7(2)
N007 C00J C00B 107.4(2)
N00A C00J C00B 110.4(2)
C00F C00J C00B 111.4(2)
O003 C00K H00A 109.5
O003 C00K H00B 109.5
H00A C00K H00B 109.5
O003 C00K H00C 109.5
H00A C00K H00C 109.5
H00B C00K H00C 109.5
O001 C00L C00Z 110.3(2)
O001 C00L C00V 109.3(2)
C00Z C00L C00V 113.3(3)
O001 C00L C00W 102.0(2)
C00Z C00L C00W 111.3(3)
C00V C00L C00W 110.0(3)
O009 C00M C00O 114.5(3)
O009 C00M C00T 125.2(3)
C00O C00M C00T 120.3(3)
C00G C00N C00U 119.9(3)
C00G C00N H00N 120.0
C00U C00N H00N 120.0
C00I C00O C00M 119.9(3)
C00I C00O H00O 120.0
C00M C00O H00O 120.0
C00E C00P C00T 120.4(3)
C00E C00P H00P 119.8
C00T C00P H00P 119.8
C00S C00Q C00F 119.8(3)
C00S C00Q H00Q 120.1
C00F C00Q H00Q 120.1
O002 C00R C011 101.5(2)
O002 C00R C00Y 111.3(2)
C011 C00R C00Y 110.6(3)
O002 C00R C00X 108.5(3)
C011 C00R C00X 111.7(3)
C00Y C00R C00X 112.6(3)
C00Q C00S C00U 120.1(3)
C00Q C00S H00S 120.0
C00U C00S H00S 120.0
C00M C00T C00P 119.8(3)
C00M C00T H00T 120.1
C00P C00T H00T 120.1
C00S C00U C00N 119.8(3)
C00S C00U H00U 120.1
C00N C00U H00U 120.1
C00L C00V H00D 109.5
C00L C00V H00E 109.5
H00D C00V H00E 109.5
C00L C00V H00F 109.5
H00D C00V H00F 109.5
H00E C00V H00F 109.5
C00L C00W H00H 109.5
C00L C00W H00J 109.5
H00H C00W H00J 109.5
C00L C00W H00K 109.5
H00H C00W H00K 109.5
H00J C00W H00K 109.5
C00R C00X H00L 109.5
C00R C00X H00M 109.5
H00L C00X H00M 109.5
C00R C00X H00R 109.5
H00L C00X H00R 109.5
H00M C00X H00R 109.5
C00R C00Y H00V 109.5
C00R C00Y H00W 109.5
H00V C00Y H00W 109.5
C00R C00Y H00X 109.5
H00V C00Y H00X 109.5
H00W C00Y H00X 109.5
C00L C00Z H00Y 109.5
C00L C00Z H 109.5
H00Y C00Z H 109.5
C00L C00Z HA 109.5
H00Y C00Z HA 109.5
H C00Z HA 109.5
O009 C010 H01A 109.5
O009 C010 H01B 109.5
H01A C010 H01B 109.5
O009 C010 H01C 109.5
H01A C010 H01C 109.5
H01B C010 H01C 109.5
C00R C011 H01D 109.5
C00R C011 H01E 109.5
H01D C011 H01E 109.5
C00R C011 H01F 109.5
H01D C011 H01F 109.5
H01E C011 H01F 109.5

loop_
_geom_bond_atom_site_label_1
_geom_bond_atom_site_label_2
_geom_bond_distance
O001 C00C 1.331(3)
O001 C00L 1.488(3)
O002 C00H 1.324(4)
O002 C00R 1.487(3)
O003 C00B 1.333(3)
O003 C00K 1.441(3)
O004 C00C 1.213(3)
O005 C00B 1.200(3)
O006 C00H 1.189(4)
N007 C00D 1.278(4)
N007 C00J 1.461(3)
N008 N00A 1.421(3)
N008 C00H 1.427(3)
N008 C00D 1.446(3)
O009 C00M 1.373(4)
O009 C010 1.415(5)
N00A C00C 1.380(3)
N00A C00J 1.477(3)
C00B C00J 1.552(4)
C00D C00E 1.470(4)
C00E C00P 1.385(4)
C00E C00I 1.411(4)
C00F C00G 1.378(4)
C00F C00Q 1.394(4)
C00F C00J 1.522(4)
C00G C00N 1.389(4)
C00G H00G 0.9500
C00I C00O 1.380(4)
C00I H00I 0.9500
C00K H00A 0.9800
C00K H00B 0.9800
C00K H00C 0.9800
C00L C00Z 1.514(5)
C00L C00V 1.512(4)
C00L C00W 1.528(4)
C00M C00O 1.382(5)
C00M C00T 1.387(5)
C00N C00U 1.392(5)
C00N H00N 0.9500
C00O H00O 0.9500
C00P C00T 1.401(5)
C00P H00P 0.9500
C00Q C00S 1.390(4)
C00Q H00Q 0.9500
C00R C011 1.515(5)
C00R C00Y 1.515(4)
C00R C00X 1.517(5)
C00S C00U 1.388(5)
C00S H00S 0.9500
C00T H00T 0.9500
C00U H00U 0.9500
C00V H00D 0.9800
C00V H00E 0.9800
C00V H00F 0.9800
C00W H00H 0.9800
C00W H00J 0.9800
C00W H00K 0.9800
C00X H00L 0.9800
C00X H00M 0.9800
C00X H00R 0.9800
C00Y H00V 0.9800
C00Y H00W 0.9800
C00Y H00X 0.9800
C00Z H00Y 0.9800
C00Z H 0.9800
C00Z HA 0.9800
C010 H01A 0.9800
C010 H01B 0.9800
C010 H01C 0.9800
C011 H01D 0.9800
C011 H01E 0.9800
C011 H01F 0.9800

loop_
_geom_torsion_atom_site_label_1
_geom_torsion_atom_site_label_2
_geom_torsion_atom_site_label_3
_geom_torsion_atom_site_label_4
_geom_torsion
C00H N008 N00A C00C -91.2(3)
C00D N008 N00A C00C 136.2(2)
C00H N008 N00A C00J 120.4(2)
C00D N008 N00A C00J -12.2(2)
C00K O003 C00B O005 -2.4(4)
C00K O003 C00B C00J -177.9(2)
C00L O001 C00C O004 3.5(4)
C00L O001 C00C N00A -179.0(2)
N008 N00A C00C O004 -172.9(2)
C00J N00A C00C O004 -28.4(4)
N008 N00A C00C O001 9.4(3)
C00J N00A C00C O001 153.8(2)
C00J N007 C00D N008 2.0(3)
C00J N007 C00D C00E -178.2(2)
N00A N008 C00D N007 6.6(3)
C00H N008 C00D N007 -124.2(3)
N00A N008 C00D C00E -173.2(2)
C00H N008 C00D C00E 55.9(4)
N007 C00D C00E C00P -163.0(3)
N008 C00D C00E C00P 16.8(4)
N007 C00D C00E C00I 16.5(4)
N008 C00D C00E C00I -163.6(2)
C00Q C00F C00G C00N 0.1(4)
C00J C00F C00G C00N 179.2(3)
C00R O002 C00H O006 -4.8(5)
C00R O002 C00H N008 171.9(2)
N00A N008 C00H O006 -165.2(3)
C00D N008 C00H O006 -40.3(4)
N00A N008 C00H O002 17.9(3)
C00D N008 C00H O002 142.8(2)
C00P C00E C00I C00O -3.6(4)
C00D C00E C00I C00O 176.8(2)
C00D N007 C00J N00A -9.4(3)
C00D N007 C00J C00F 112.4(2)
C00D N007 C00J C00B -126.1(2)
C00C N00A C00J N007 -135.5(2)
N008 N00A C00J N007 13.4(3)
C00C N00A C00J C00F 105.1(3)
N008 N00A C00J C00F -106.1(2)
C00C N00A C00J C00B -21.0(3)
N008 N00A C00J C00B 127.9(2)
C00G C00F C00J N007 -126.6(3)
C00Q C00F C00J N007 52.5(3)
C00G C00F C00J N00A -11.2(4)
C00Q C00F C00J N00A 167.9(2)
C00G C00F C00J C00B 114.4(3)
C00Q C00F C00J C00B -66.6(3)
O005 C00B C00J N007 -122.5(3)
O003 C00B C00J N007 53.0(3)
O005 C00B C00J N00A 125.6(3)
O003 C00B C00J N00A -58.9(3)
O005 C00B C00J C00F -1.7(4)
O003 C00B C00J C00F 173.7(2)
C00C O001 C00L C00Z -63.9(3)
C00C O001 C00L C00V 61.3(3)
C00C O001 C00L C00W 177.8(2)
C010 O009 C00M C00O 174.8(3)
C010 O009 C00M C00T -4.9(5)
C00F C00G C00N C00U -0.1(5)
C00E C00I C00O C00M 0.1(4)
O009 C00M C00O C00I -175.9(3)
C00T C00M C00O C00I 3.8(5)
C00I C00E C00P C00T 3.3(4)
C00D C00E C00P C00T -177.1(3)
C00G C00F C00Q C00S -0.2(4)
C00J C00F C00Q C00S -179.3(3)
C00H O002 C00R C011 175.0(3)
C00H O002 C00R C00Y 57.3(4)
C00H O002 C00R C00X -67.2(3)
C00F C00Q C00S C00U 0.2(5)
O009 C00M C00T C00P 175.6(3)
C00O C00M C00T C00P -4.0(5)
C00E C00P C00T C00M 0.4(4)
C00Q C00S C00U C00N -0.2(5)
C00G C00N C00U C00S 0.1(5)
